data_4341605
loop_
_publ_author_name
'Qian, Jinjie'
'Jiang, Feilong'
'Su, Kongzhao'
'Li, Qipeng'
'Yuan, Daqiang'
'Hong, Maochun'

_publ_section_title
;
 Self-Assembly of Polyhedral Indium-Organic Nanocages.
;
_journal_name_full 'Inorganic chemistry'
_journal_page_first 141113093006000
_journal_paper_doi 10.1021/ic501728z
_journal_year 2014
_chemical_formula_sum 'C98 H46 In6 N10 O48'
_chemical_formula_weight 2820.37
_chemical_name_systematic
; 
 ? 
;
_space_group_IT_number 148
_symmetry_space_group_name_Hall '-R 3'
_symmetry_space_group_name_H-M 'R -3 :H'
_atom_sites_solution_hydrogens geom
_atom_sites_solution_primary direct
_atom_sites_solution_secondary difmap
_audit_creation_method SHELXL-97
_cell_angle_alpha 90.00
_cell_angle_beta 90.00
_cell_angle_gamma 120.00
_cell_formula_units_Z 18
_cell_length_a 48.4679(5)
_cell_length_b 48.4679(5)
_cell_length_c 44.1057(6)
_cell_measurement_temperature 173(2)
_cell_volume 89729.2(18)
_computing_structure_refinement 'SHELXL-97 (Sheldrick, 1997)'
_computing_structure_solution 'SHELXS-97 (Sheldrick, 1990)'
_diffrn_ambient_temperature 173(2)
_diffrn_measured_fraction_theta_full 0.984
_diffrn_measured_fraction_theta_max 0.984
_diffrn_radiation_monochromator graphite
_diffrn_radiation_source 'fine-focus sealed tube'
_diffrn_radiation_type CuK\a
_diffrn_radiation_wavelength 1.54184
_diffrn_reflns_av_R_equivalents 0.0806
_diffrn_reflns_av_sigmaI/netI 0.0681
_diffrn_reflns_limit_h_max 50
_diffrn_reflns_limit_h_min -56
_diffrn_reflns_limit_k_max 54
_diffrn_reflns_limit_k_min -56
_diffrn_reflns_limit_l_max 47
_diffrn_reflns_limit_l_min -51
_diffrn_reflns_number 63712
_diffrn_reflns_theta_full 65.00
_diffrn_reflns_theta_max 65.00
_diffrn_reflns_theta_min 2.96
_exptl_absorpt_coefficient_mu 5.921
_exptl_absorpt_correction_T_max 0.7562
_exptl_absorpt_correction_T_min 0.5890
_exptl_crystal_density_diffrn 0.939
_exptl_crystal_density_method 'not measured'
_exptl_crystal_F_000 24876
_exptl_crystal_size_max 0.10
_exptl_crystal_size_mid 0.05
_exptl_crystal_size_min 0.05
_platon_squeeze_details
;
;
_refine_diff_density_max 1.856
_refine_diff_density_min -1.263
_refine_diff_density_rms 0.144
_refine_ls_extinction_method none
_refine_ls_goodness_of_fit_ref 1.084
_refine_ls_hydrogen_treatment mixed
_refine_ls_matrix_type full
_refine_ls_number_parameters 1459
_refine_ls_number_reflns 33390
_refine_ls_number_restraints 6
_refine_ls_restrained_S_all 1.084
_refine_ls_R_factor_all 0.1109
_refine_ls_R_factor_gt 0.0867
_refine_ls_shift/su_max 0.002
_refine_ls_shift/su_mean 0.000
_refine_ls_structure_factor_coef Fsqd
_refine_ls_weighting_details 'calc w=1/[\s^2^(Fo^2^)+(0.1737P)^2^+184.3953P] where P=(Fo^2^+2Fc^2^)/3'
_refine_ls_weighting_scheme calc
_refine_ls_wR_factor_gt 0.2388
_refine_ls_wR_factor_ref 0.2721
_reflns_number_gt 23077
_reflns_number_total 33390
_reflns_threshold_expression >2sigma(I)
_cod_data_source_file ic501728z_si_003.cif
_cod_data_source_block InOF-11
_cod_original_sg_symbol_H-M R-3
_cod_database_code 4341605

loop_
_symmetry_equiv_pos_as_xyz
'x, y, z'
'-y, x-y, z'
'-x+y, -x, z'
'x+2/3, y+1/3, z+1/3'
'-y+2/3, x-y+1/3, z+1/3'
'-x+y+2/3, -x+1/3, z+1/3'
'x+1/3, y+2/3, z+2/3'
'-y+1/3, x-y+2/3, z+2/3'
'-x+y+1/3, -x+2/3, z+2/3'
'-x, -y, -z'
'y, -x+y, -z'
'x-y, x, -z'
'-x+2/3, -y+1/3, -z+1/3'
'y+2/3, -x+y+1/3, -z+1/3'
'x-y+2/3, x+1/3, -z+1/3'
'-x+1/3, -y+2/3, -z+2/3'
'y+1/3, -x+y+2/3, -z+2/3'
'x-y+1/3, x+2/3, -z+2/3'

loop_
_atom_site_label
_atom_site_type_symbol
_atom_site_fract_x
_atom_site_fract_y
_atom_site_fract_z
_atom_site_U_iso_or_equiv
_atom_site_adp_type
_atom_site_occupancy
_atom_site_symmetry_multiplicity
_atom_site_calc_flag
_atom_site_refinement_flags
In4 In 0.098025(11) 0.881166(11) 0.169954(13) 0.05257(15) Uani 1 1 d .
In3 In -0.097647(12) 0.808798(13) 0.161978(14) 0.05825(16) Uani 1 1 d .
In5 In 0.064224(13) 0.752192(13) 0.312256(13) 0.05832(16) Uani 1 1 d .
In1 In -0.030285(12) 0.686677(12) 0.146832(12) 0.05409(15) Uani 1 1 d .
In2 In -0.132237(13) 0.680944(13) 0.304706(14) 0.06479(18) Uani 1 1 d .
In6 In -0.023397(13) 0.864811(13) 0.346663(14) 0.05887(16) Uani 1 1 d .
O32 O 0.10509(15) 0.78843(13) 0.28779(12) 0.0623(14) Uani 1 1 d .
O29 O 0.14974(12) 0.90485(12) 0.16777(13) 0.0592(13) Uani 1 1 d .
O41 O 0.09835(15) 0.90924(14) 0.20623(14) 0.0673(15) Uani 1 1 d .
O15 O -0.04430(12) 0.72563(12) 0.15525(12) 0.0561(12) Uani 1 1 d .
O31 O 0.06227(13) 0.78689(13) 0.26923(13) 0.0651(14) Uani 1 1 d .
O12 O 0.09365(13) 0.84528(13) 0.13780(14) 0.0664(15) Uani 1 1 d .
O24 O -0.13987(14) 0.77434(15) 0.18798(15) 0.0718(16) Uani 1 1 d .
O16 O -0.06219(15) 0.69440(13) 0.11577(13) 0.0654(14) Uani 1 1 d .
O20 O 0.02236(14) 0.71395(14) 0.33467(14) 0.0702(15) Uani 1 1 d .
O47 O -0.05735(13) 0.83934(13) 0.30600(13) 0.0605(13) Uani 1 1 d .
N1 N -0.07337(13) 0.66111(13) 0.17995(15) 0.0495(14) Uani 1 1 d .
O23 O -0.09662(13) 0.77566(13) 0.20514(14) 0.0633(14) Uani 1 1 d .
N4 N -0.09728(13) 0.76904(15) 0.13483(15) 0.0544(15) Uani 1 1 d .
O45 O -0.08253(13) 0.84653(14) 0.19995(14) 0.0651(14) Uani 1 1 d .
N7 N 0.05378(13) 0.88210(13) 0.14894(14) 0.0490(14) Uani 1 1 d .
O9 O -0.00766(14) 0.67727(13) 0.10838(14) 0.0678(16) Uani 1 1 d .
O5 O 0.08826(16) 0.72386(15) 0.31542(16) 0.0762(17) Uani 1 1 d .
O46 O -0.11157(14) 0.84653(15) 0.16216(15) 0.0698(16) Uani 1 1 d .
O3 O -0.13631(14) 0.65215(15) 0.26608(15) 0.0764(17) Uani 1 1 d .
O28 O -0.05656(13) 0.84490(16) 0.13476(16) 0.0756(17) Uani 1 1 d .
O19 O 0.00766(12) 0.73823(13) 0.30168(13) 0.0630(14) Uani 1 1 d .
O13 O -0.12975(13) 0.79834(15) 0.12257(14) 0.0675(15) Uani 1 1 d .
O27 O -0.04200(13) 0.82174(14) 0.16904(14) 0.0659(15) Uani 1 1 d .
O7 O -0.00659(13) 0.71317(14) 0.19712(13) 0.0613(13) Uani 1 1 d .
O8 O -0.00080(15) 0.67558(14) 0.17578(15) 0.0733(16) Uani 1 1 d .
O11 O 0.05529(12) 0.82509(12) 0.17200(12) 0.0539(12) Uani 1 1 d .
O25 O 0.11526(14) 0.92068(15) 0.13690(16) 0.0788(19) Uani 1 1 d .
O4 O -0.09199(13) 0.69826(14) 0.25794(14) 0.0691(15) Uani 1 1 d .
C7 C -0.11115(19) 0.6707(2) 0.2503(2) 0.062(2) Uani 1 1 d .
N6 N -0.14958(14) 0.70718(16) 0.27044(15) 0.0586(16) Uani 1 1 d .
O48 O -0.06516(14) 0.87001(13) 0.33653(14) 0.0658(14) Uani 1 1 d .
O10 O 0.03550(15) 0.69118(16) 0.08071(15) 0.082(2) Uani 1 1 d .
N8 N 0.11601(14) 0.85831(13) 0.20662(15) 0.0500(14) Uani 1 1 d .
C21 C 0.06849(19) 0.82132(17) 0.1494(2) 0.059(2) Uani 1 1 d .
O30 O 0.19534(14) 0.9168(2) 0.1904(2) 0.107(3) Uani 1 1 d .
C25 C -0.08056(18) 0.73161(19) 0.12301(18) 0.0543(17) Uani 1 1 d .
C26 C -0.08049(17) 0.75435(18) 0.14164(19) 0.0540(18) Uani 1 1 d .
H26 H -0.0683 0.7599 0.1598 0.065 Uiso 1 1 calc R
C33 C -0.05726(19) 0.69765(19) 0.31616(19) 0.0593(19) Uani 1 1 d .
H33 H -0.0517 0.7151 0.3029 0.071 Uiso 1 1 calc R
C19 C 0.02854(17) 0.76352(17) 0.14522(19) 0.0557(18) Uani 1 1 d .
H19 H 0.0168 0.7663 0.1610 0.067 Uiso 1 1 calc R
C56 C 0.0918(2) 0.79816(19) 0.2694(2) 0.063(2) Uani 1 1 d .
O42 O 0.05620(15) 0.86703(13) 0.22700(16) 0.0770(17) Uani 1 1 d .
C1 C -0.09411(17) 0.63059(17) 0.17288(18) 0.0495(16) Uani 1 1 d .
C47 C 0.02283(16) 0.86187(16) 0.15551(18) 0.0510(17) Uani 1 1 d .
H47 H 0.0175 0.8456 0.1702 0.061 Uiso 1 1 calc R
C28 C -0.06115(18) 0.71662(18) 0.13139(18) 0.0541(18) Uani 1 1 d .
O26 O 0.10469(18) 0.9517(2) 0.1091(3) 0.139(4) Uani 1 1 d .
N9 N -0.05631(16) 0.81484(15) 0.36583(15) 0.0581(16) Uani 1 1 d .
C55 C 0.1663(2) 0.9004(2) 0.1871(2) 0.070(2) Uani 1 1 d .
C5 C -0.07997(16) 0.67381(18) 0.20439(16) 0.0494(16) Uani 1 1 d .
H5 H -0.0660 0.6956 0.2090 0.059 Uiso 1 1 calc R
C52 C 0.14512(18) 0.8385(2) 0.2491(2) 0.066(2) Uani 1 1 d .
H52 H 0.1550 0.8312 0.2631 0.079 Uiso 1 1 calc R
O14 O -0.14898(18) 0.77123(16) 0.08019(17) 0.086(2) Uani 1 1 d .
C22 C -0.11469(18) 0.76010(19) 0.1097(2) 0.061(2) Uani 1 1 d .
C18 C 0.05711(18) 0.78974(17) 0.13532(18) 0.0563(19) Uani 1 1 d .
C54 C 0.09865(18) 0.83483(16) 0.22581(18) 0.0513(17) Uani 1 1 d .
H54 H 0.0761 0.8247 0.2248 0.062 Uiso 1 1 calc R
O33 O -0.03081(17) 0.86974(16) 0.39511(14) 0.0766(17) Uani 1 1 d .
N3 N 0.01740(15) 0.73476(14) 0.13304(14) 0.0529(14) Uani 1 1 d .
C40 C -0.13206(18) 0.73006(18) 0.2501(2) 0.060(2) Uani 1 1 d .
H40 H -0.1096 0.7386 0.2499 0.072 Uiso 1 1 calc R
C92 C -0.1166(2) 0.8635(2) 0.2997(2) 0.062(2) Uani 1 1 d .
H92 H -0.1086 0.8794 0.3150 0.075 Uiso 1 1 calc R
C95 C -0.1405(2) 0.8160(2) 0.2567(2) 0.066(2) Uani 1 1 d .
H95 H -0.1489 0.7998 0.2417 0.079 Uiso 1 1 calc R
N2 N 0.05044(18) 0.71874(16) 0.26985(18) 0.0672(18) Uani 1 1 d .
C93 C -0.1028(2) 0.84529(19) 0.2952(2) 0.0599(19) Uani 1 1 d .
C15 C 0.03395(18) 0.73089(18) 0.1108(2) 0.060(2) Uani 1 1 d .
C53 C 0.11284(18) 0.82471(17) 0.24746(18) 0.0529(17) Uani 1 1 d .
C39 C -0.14551(18) 0.74176(19) 0.22913(18) 0.0581(19) Uani 1 1 d .
C83 C 0.06049(18) 0.98673(17) 0.2685(2) 0.062(2) Uani 1 1 d .
C82 C 0.0657(2) 1.01359(18) 0.2853(2) 0.064(2) Uani 1 1 d .
H82 H 0.0761 1.0340 0.2760 0.077 Uiso 1 1 calc R
C98 C -0.07346(18) 0.8521(2) 0.3141(2) 0.060(2) Uani 1 1 d .
C48 C 0.0966(2) 0.9285(3) 0.1244(3) 0.085(3) Uani 1 1 d .
C96 C -0.15435(19) 0.8348(2) 0.26180(19) 0.0599(19) Uani 1 1 d .
H96 H -0.1728 0.8305 0.2506 0.072 Uiso 1 1 calc R
C32 C -0.0332(2) 0.69437(19) 0.3288(2) 0.064(2) Uani 1 1 d .
C49 C -0.0348(2) 0.8417(2) 0.1485(2) 0.069(2) Uani 1 1 d .
C43 C 0.06083(19) 0.9053(2) 0.1301(2) 0.066(2) Uani 1 1 d .
C3 C -0.12752(19) 0.62579(19) 0.2141(2) 0.063(2) Uani 1 1 d .
H3 H -0.1465 0.6136 0.2254 0.076 Uiso 1 1 calc R
C27 C -0.13231(18) 0.77826(19) 0.1035(2) 0.062(2) Uani 1 1 d .
C86 C -0.0930(2) 0.9437(2) 0.2167(2) 0.075(3) Uani 1 1 d .
H86 H -0.0922 0.9628 0.2232 0.090 Uiso 1 1 calc R
C24 C -0.0986(2) 0.7223(2) 0.0970(2) 0.076(3) Uani 1 1 d .
H24 H -0.0989 0.7063 0.0843 0.091 Uiso 1 1 calc R
C37 C -0.1969(2) 0.7055(2) 0.2513(2) 0.072(2) Uani 1 1 d .
H37 H -0.2193 0.6968 0.2524 0.086 Uiso 1 1 calc R
N5 N -0.08823(16) 0.67751(15) 0.32152(16) 0.0646(18) Uani 1 1 d .
C72 C 0.0868(2) 0.91251(19) 0.2578(2) 0.063(2) Uani 1 1 d .
C42 C -0.1264(2) 0.7658(2) 0.2061(2) 0.066(2) Uani 1 1 d .
C17 C 0.0735(2) 0.7854(2) 0.1130(2) 0.076(3) Uani 1 1 d .
H17 H 0.0925 0.8031 0.1056 0.091 Uiso 1 1 calc R
C89 C -0.09546(19) 0.8888(2) 0.1976(2) 0.061(2) Uani 1 1 d .
C35 C 0.0010(2) 0.7169(2) 0.3208(2) 0.071(2) Uani 1 1 d .
C94 C -0.1142(2) 0.82145(19) 0.2741(2) 0.060(2) Uani 1 1 d .
H94 H -0.1044 0.8088 0.2712 0.072 Uiso 1 1 calc R
C79 C 0.0334(2) 0.95401(18) 0.3119(2) 0.066(2) Uani 1 1 d .
C50 C 0.14785(18) 0.87301(18) 0.20876(19) 0.0580(19) Uani 1 1 d .
C77 C 0.0792(2) 0.8947(2) 0.2289(2) 0.0597(19) Uani 1 1 d .
C4 C -0.10611(18) 0.65656(19) 0.22287(19) 0.0573(19) Uani 1 1 d .
C12 C 0.03116(18) 0.71674(19) 0.24647(19) 0.0581(19) Uani 1 1 d .
H12 H 0.0215 0.7297 0.2465 0.070 Uiso 1 1 calc R
C11 C 0.0255(2) 0.6963(2) 0.22299(19) 0.065(2) Uani 1 1 d .
C36 C -0.18102(19) 0.6955(2) 0.27132(19) 0.065(2) Uani 1 1 d .
C85 C -0.08345(19) 0.92769(19) 0.2372(2) 0.064(2) Uani 1 1 d .
C90 C -0.0847(2) 0.8992(2) 0.2255(2) 0.061(2) Uani 1 1 d .
H90 H -0.0777 0.8877 0.2378 0.074 Uiso 1 1 calc R
C78 C 0.04392(19) 0.95688(19) 0.2821(2) 0.064(2) Uani 1 1 d .
H78 H 0.0398 0.9384 0.2711 0.077 Uiso 1 1 calc R
C14 C 0.0052(2) 0.6956(2) 0.1969(2) 0.069(2) Uani 1 1 d .
C46 C -0.0017(2) 0.8643(2) 0.1412(2) 0.0604(19) Uani 1 1 d .
C20 C 0.02057(19) 0.69714(19) 0.09904(19) 0.061(2) Uani 1 1 d .
C23 C -0.1165(2) 0.7367(2) 0.0895(2) 0.066(2) Uani 1 1 d .
H23 H -0.1292 0.7311 0.0717 0.079 Uiso 1 1 calc R
C13 C 0.0835(3) 0.7029(3) 0.2964(3) 0.100(4) Uani 1 1 d .
C38 C -0.17848(19) 0.7288(2) 0.2299(2) 0.071(2) Uani 1 1 d .
H38 H -0.1885 0.7358 0.2157 0.085 Uiso 1 1 calc R
C88 C -0.1052(2) 0.9043(2) 0.1779(2) 0.073(2) Uani 1 1 d .
H88 H -0.1129 0.8962 0.1582 0.088 Uiso 1 1 calc R
O6 O 0.0960(4) 0.6859(3) 0.2972(3) 0.205(7) Uani 1 1 d .
C2 C -0.12160(17) 0.61252(18) 0.1891(2) 0.0577(19) Uani 1 1 d .
H2 H -0.1363 0.5913 0.1832 0.069 Uiso 1 1 calc R
C57 C -0.0655(3) 0.8144(2) 0.39402(19) 0.074(3) Uani 1 1 d .
C41 C -0.09606(17) 0.85848(19) 0.1860(2) 0.0569(19) Uani 1 1 d .
C31 C -0.0404(2) 0.6686(2) 0.3479(2) 0.077(3) Uani 1 1 d .
H31 H -0.0242 0.6654 0.3563 0.092 Uiso 1 1 calc R
C97 C -0.1422(2) 0.8591(2) 0.2822(2) 0.069(2) Uani 1 1 d .
C51 C 0.16318(19) 0.8641(2) 0.2294(2) 0.078(3) Uani 1 1 d .
H51 H 0.1858 0.8751 0.2303 0.093 Uiso 1 1 calc R
C16 C 0.0629(2) 0.7548(2) 0.1004(2) 0.068(2) Uani 1 1 d .
H16 H 0.0750 0.7510 0.0857 0.081 Uiso 1 1 calc R
C62 C -0.0502(3) 0.8458(2) 0.4110(2) 0.090(3) Uani 1 1 d .
C8 C 0.0642(3) 0.7000(3) 0.2695(3) 0.103(4) Uani 1 1 d U
C10 C 0.0379(3) 0.6760(3) 0.2221(3) 0.097(4) Uani 1 1 d .
H10 H 0.0327 0.6607 0.2065 0.117 Uiso 1 1 calc R
O2 O -0.10393(13) 0.58921(13) 0.13921(15) 0.0682(16) Uani 1 1 d .
O1 O -0.05904(13) 0.63573(13) 0.13425(14) 0.0643(15) Uani 1 1 d .
N10 N 0.05994(14) 0.79201(15) 0.33833(14) 0.0510(14) Uani 1 1 d .
C68 C 0.04093(17) 0.80430(18) 0.33023(19) 0.0531(17) Uani 1 1 d .
H68 H 0.0282 0.7967 0.3125 0.064 Uiso 1 1 calc R
C64 C 0.07836(18) 0.8037(2) 0.3628(2) 0.062(2) Uani 1 1 d .
C6 C -0.08502(16) 0.61731(16) 0.14669(18) 0.0498(17) Uani 1 1 d .
C67 C 0.04019(19) 0.82810(19) 0.34809(19) 0.0579(19) Uani 1 1 d .
O43 O 0.00530(14) 0.89734(12) 0.30900(14) 0.0637(14) Uani 1 1 d .
O40 O -0.00105(14) 0.82785(14) 0.31804(13) 0.0649(14) Uani 1 1 d .
O37 O 0.09423(14) 0.76554(14) 0.35286(14) 0.0653(15) Uani 1 1 d .
O39 O 0.01619(15) 0.85840(14) 0.35922(14) 0.0676(15) Uani 1 1 d .
O44 O 0.00685(14) 0.91888(12) 0.35309(14) 0.0626(14) Uani 1 1 d .
O38 O 0.11521(15) 0.79742(16) 0.39301(15) 0.0755(17) Uani 1 1 d .
C69 C 0.0977(2) 0.7879(2) 0.37069(19) 0.060(2) Uani 1 1 d .
C70 C 0.01714(19) 0.8387(2) 0.3401(2) 0.060(2) Uani 1 1 d .
C84 C 0.0136(2) 0.9215(2) 0.3257(2) 0.065(2) Uani 1 1 d .
C71 C 0.10912(19) 0.94575(18) 0.2571(2) 0.0601(19) Uani 1 1 d .
H71 H 0.1176 0.9561 0.2383 0.072 Uiso 1 1 calc R
O35 O -0.09729(14) 0.73367(14) 0.31436(15) 0.0692(15) Uani 1 1 d .
O21 O -0.18305(16) 0.66164(16) 0.31090(15) 0.0812(19) Uani 1 1 d .
O36 O -0.12901(17) 0.70439(16) 0.35085(18) 0.094(2) Uani 1 1 d .
O22 O -0.22831(15) 0.6595(2) 0.29697(16) 0.109(3) Uani 1 1 d .
C61 C -0.06937(19) 0.78855(18) 0.34885(19) 0.0595(19) Uani 1 1 d .
H61 H -0.0628 0.7896 0.3284 0.071 Uiso 1 1 calc R
C75 C 0.1061(2) 0.9477(2) 0.3111(2) 0.068(2) Uani 1 1 d .
H75 H 0.1123 0.9595 0.3294 0.081 Uiso 1 1 calc R
C74 C 0.0847(2) 0.9153(2) 0.3121(2) 0.073(2) Uani 1 1 d .
H74 H 0.0764 0.9049 0.3309 0.088 Uiso 1 1 calc R
C76 C 0.1186(2) 0.96319(19) 0.2839(2) 0.063(2) Uani 1 1 d .
C65 C 0.0789(2) 0.8276(2) 0.3809(2) 0.068(2) Uani 1 1 d .
H65 H 0.0918 0.8350 0.3985 0.081 Uiso 1 1 calc R
C45 C 0.0065(2) 0.8881(3) 0.1202(3) 0.084(3) Uani 1 1 d .
H45 H -0.0096 0.8901 0.1098 0.101 Uiso 1 1 calc R
C66 C 0.0602(2) 0.8402(2) 0.3725(2) 0.070(2) Uani 1 1 d .
H66 H 0.0611 0.8574 0.3837 0.084 Uiso 1 1 calc R
C91 C -0.1993(2) 0.6705(2) 0.29419(19) 0.072(3) Uani 1 1 d .
C80 C 0.0399(2) 0.98190(19) 0.3288(3) 0.074(3) Uani 1 1 d .
H80 H 0.0331 0.9806 0.3492 0.089 Uiso 1 1 calc R
C63 C -0.1070(2) 0.7311(2) 0.3409(3) 0.076(3) Uani 1 1 d .
O17 O -0.14985(18) 0.63714(16) 0.33262(19) 0.091(2) Uani 1 1 d .
O18 O -0.1387(2) 0.6071(2) 0.3623(3) 0.137(4) Uani 1 1 d .
C60 C -0.0930(2) 0.7591(2) 0.36118(19) 0.067(2) Uani 1 1 d .
C29 C -0.0955(2) 0.6529(2) 0.3404(2) 0.076(3) Uani 1 1 d .
O34 O -0.0562(3) 0.8463(2) 0.43740(19) 0.147(5) Uani 1 1 d .
C73 C 0.0754(2) 0.89804(19) 0.2851(2) 0.069(2) Uani 1 1 d .
H73 H 0.0609 0.8758 0.2857 0.082 Uiso 1 1 calc R
C87 C -0.1033(3) 0.9330(3) 0.1883(3) 0.086(3) Uani 1 1 d .
H87 H -0.1093 0.9447 0.1752 0.104 Uiso 1 1 calc R
C34 C -0.1302(3) 0.6310(3) 0.3467(3) 0.089(3) Uani 1 1 d .
C81 C 0.0564(2) 1.0108(2) 0.3138(3) 0.088(3) Uani 1 1 d .
H81 H 0.0614 1.0296 0.3247 0.105 Uiso 1 1 calc R
C59 C -0.1022(3) 0.7591(3) 0.3913(3) 0.111(4) Uani 1 1 d .
H59 H -0.1190 0.7401 0.3997 0.133 Uiso 1 1 calc R
C30 C -0.0727(3) 0.6477(2) 0.3540(3) 0.093(3) Uani 1 1 d .
H30 H -0.0790 0.6301 0.3673 0.111 Uiso 1 1 calc R
C58 C -0.0872(3) 0.7863(2) 0.4090(3) 0.111(5) Uani 1 1 d .
H58 H -0.0914 0.7860 0.4300 0.133 Uiso 1 1 calc R
C44 C 0.0386(2) 0.9093(3) 0.1141(3) 0.098(4) Uani 1 1 d .
H44 H 0.0449 0.9258 0.0995 0.117 Uiso 1 1 calc R
C9 C 0.0589(4) 0.6795(4) 0.2461(4) 0.130(5) Uani 1 1 d U
H9 H 0.0694 0.6674 0.2459 0.156 Uiso 1 1 calc R

loop_
_atom_site_aniso_label
_atom_site_aniso_U_11
_atom_site_aniso_U_22
_atom_site_aniso_U_33
_atom_site_aniso_U_23
_atom_site_aniso_U_13
_atom_site_aniso_U_12
In4 0.0388(3) 0.0379(2) 0.0697(3) 0.0071(2) 0.0015(2) 0.01072(19)
In3 0.0431(3) 0.0584(3) 0.0759(4) -0.0025(3) -0.0021(2) 0.0273(2)
In5 0.0536(3) 0.0496(3) 0.0709(4) 0.0098(2) -0.0096(2) 0.0252(2)
In1 0.0453(3) 0.0436(3) 0.0630(3) -0.0085(2) 0.0065(2) 0.0145(2)
In2 0.0514(3) 0.0526(3) 0.0688(4) -0.0006(3) 0.0156(3) 0.0099(2)
In6 0.0594(3) 0.0489(3) 0.0701(4) 0.0028(2) -0.0010(3) 0.0285(2)
O32 0.084(4) 0.063(3) 0.049(3) 0.014(2) -0.004(3) 0.044(3)
O29 0.040(3) 0.039(3) 0.082(4) 0.015(2) 0.006(3) 0.007(2)
O41 0.070(4) 0.056(3) 0.078(4) -0.003(3) -0.002(3) 0.033(3)
O15 0.048(3) 0.048(3) 0.069(3) -0.001(2) 0.001(2) 0.021(2)
O31 0.052(3) 0.054(3) 0.074(4) 0.015(3) 0.003(3) 0.015(3)
O12 0.049(3) 0.044(3) 0.083(4) 0.000(3) 0.012(3) 0.006(2)
O24 0.055(3) 0.067(4) 0.088(4) 0.002(3) -0.017(3) 0.026(3)
O16 0.076(4) 0.052(3) 0.067(3) -0.015(3) -0.004(3) 0.031(3)
O20 0.063(3) 0.063(3) 0.070(4) 0.003(3) -0.010(3) 0.021(3)
O47 0.059(3) 0.053(3) 0.072(4) 0.007(3) 0.002(3) 0.031(3)
N1 0.033(3) 0.040(3) 0.066(4) -0.002(3) -0.001(3) 0.011(2)
O23 0.051(3) 0.052(3) 0.081(4) 0.003(3) 0.012(3) 0.021(2)
N4 0.032(3) 0.053(3) 0.065(4) 0.005(3) -0.002(3) 0.011(3)
O45 0.053(3) 0.060(3) 0.090(4) -0.001(3) 0.003(3) 0.034(3)
N7 0.034(3) 0.037(3) 0.065(4) 0.008(3) 0.002(3) 0.010(2)
O9 0.059(3) 0.050(3) 0.076(4) -0.009(3) 0.022(3) 0.013(3)
O5 0.084(4) 0.059(4) 0.092(4) -0.003(3) -0.029(4) 0.041(3)
O46 0.064(3) 0.071(4) 0.094(4) -0.007(3) -0.001(3) 0.049(3)
O3 0.057(3) 0.073(4) 0.082(4) -0.010(3) 0.018(3) 0.020(3)
O28 0.046(3) 0.077(4) 0.102(5) -0.006(4) -0.002(3) 0.030(3)
O19 0.046(3) 0.049(3) 0.074(4) 0.004(3) 0.000(3) 0.009(2)
O13 0.054(3) 0.070(4) 0.082(4) -0.004(3) -0.007(3) 0.033(3)
O27 0.052(3) 0.054(3) 0.079(4) -0.001(3) 0.010(3) 0.017(3)
O7 0.055(3) 0.066(3) 0.061(3) -0.001(3) -0.004(2) 0.029(3)
O8 0.067(4) 0.059(3) 0.081(4) -0.019(3) -0.010(3) 0.022(3)
O11 0.048(3) 0.046(3) 0.066(3) -0.005(2) -0.006(2) 0.022(2)
O25 0.048(3) 0.068(4) 0.106(5) 0.043(4) 0.013(3) 0.018(3)
O4 0.052(3) 0.063(4) 0.076(4) -0.013(3) 0.006(3) 0.016(3)
C7 0.047(4) 0.064(5) 0.071(5) -0.004(4) 0.008(4) 0.026(4)
N6 0.041(3) 0.061(4) 0.058(4) -0.011(3) 0.006(3) 0.014(3)
O48 0.071(4) 0.047(3) 0.083(4) -0.002(3) -0.010(3) 0.033(3)
O10 0.065(4) 0.074(4) 0.084(4) -0.013(3) 0.033(3) 0.017(3)
N8 0.040(3) 0.035(3) 0.072(4) 0.008(3) 0.000(3) 0.016(2)
C21 0.052(4) 0.038(4) 0.076(5) 0.004(4) -0.015(4) 0.014(3)
O30 0.039(3) 0.106(6) 0.145(7) 0.047(5) -0.013(4) 0.012(3)
C25 0.050(4) 0.055(4) 0.055(4) -0.004(3) -0.003(3) 0.024(3)
C26 0.042(4) 0.052(4) 0.065(5) 0.004(3) -0.009(3) 0.021(3)
C33 0.054(4) 0.050(4) 0.061(5) 0.012(4) 0.005(4) 0.016(4)
C19 0.040(4) 0.044(4) 0.065(5) -0.004(3) 0.004(3) 0.007(3)
C56 0.061(5) 0.049(4) 0.069(5) 0.006(4) 0.005(4) 0.019(4)
O42 0.066(4) 0.044(3) 0.109(5) -0.011(3) -0.020(3) 0.018(3)
C1 0.043(4) 0.042(4) 0.065(5) -0.003(3) -0.002(3) 0.023(3)
C47 0.039(4) 0.036(3) 0.064(4) -0.002(3) 0.006(3) 0.008(3)
C28 0.052(4) 0.050(4) 0.056(4) -0.005(3) 0.010(3) 0.022(3)
O26 0.068(5) 0.120(7) 0.203(10) 0.114(7) 0.012(5) 0.027(4)
N9 0.059(4) 0.048(3) 0.060(4) -0.007(3) 0.004(3) 0.022(3)
C55 0.046(4) 0.056(5) 0.091(6) 0.028(4) 0.005(4) 0.012(4)
C5 0.037(3) 0.051(4) 0.055(4) -0.013(3) -0.003(3) 0.018(3)
C52 0.044(4) 0.060(5) 0.088(6) 0.012(4) -0.011(4) 0.022(4)
O14 0.090(5) 0.063(4) 0.100(5) -0.006(3) -0.034(4) 0.034(4)
C22 0.042(4) 0.054(4) 0.074(5) -0.006(4) -0.004(4) 0.015(3)
C18 0.049(4) 0.041(4) 0.059(4) 0.001(3) 0.001(3) 0.007(3)
C54 0.052(4) 0.034(3) 0.065(5) 0.002(3) 0.004(3) 0.020(3)
O33 0.092(5) 0.073(4) 0.063(4) -0.012(3) -0.006(3) 0.041(4)
N3 0.048(3) 0.044(3) 0.058(4) 0.000(3) 0.012(3) 0.017(3)
C40 0.043(4) 0.049(4) 0.080(6) -0.004(4) 0.010(4) 0.016(3)
C92 0.066(5) 0.057(5) 0.066(5) 0.003(4) -0.010(4) 0.032(4)
C95 0.055(5) 0.064(5) 0.086(6) -0.001(4) -0.002(4) 0.035(4)
N2 0.069(4) 0.050(4) 0.082(5) 0.002(3) -0.009(4) 0.030(3)
C93 0.062(5) 0.049(4) 0.072(5) 0.008(4) -0.002(4) 0.030(4)
C15 0.045(4) 0.043(4) 0.075(5) -0.013(4) 0.006(4) 0.009(3)
C53 0.054(4) 0.039(4) 0.061(4) 0.009(3) 0.008(3) 0.020(3)
C39 0.040(4) 0.053(4) 0.062(5) -0.003(4) 0.003(3) 0.009(3)
C83 0.046(4) 0.037(4) 0.099(6) 0.006(4) -0.008(4) 0.018(3)
C82 0.054(4) 0.035(4) 0.094(7) 0.004(4) 0.004(4) 0.016(3)
C98 0.044(4) 0.055(4) 0.091(6) 0.014(4) 0.003(4) 0.032(4)
C48 0.054(5) 0.082(7) 0.112(8) 0.036(6) 0.000(5) 0.029(5)
C96 0.054(4) 0.075(5) 0.063(5) -0.004(4) 0.000(4) 0.043(4)
C32 0.063(5) 0.045(4) 0.067(5) 0.011(4) 0.013(4) 0.013(4)
C49 0.047(4) 0.059(5) 0.101(7) -0.010(5) -0.005(4) 0.026(4)
C43 0.046(4) 0.072(5) 0.067(5) 0.021(4) 0.010(4) 0.020(4)
C3 0.045(4) 0.055(4) 0.074(5) -0.004(4) 0.010(4) 0.013(4)
C27 0.042(4) 0.044(4) 0.091(6) -0.001(4) -0.012(4) 0.013(3)
C86 0.077(6) 0.071(6) 0.096(7) 0.015(5) 0.012(5) 0.052(5)
C24 0.061(5) 0.057(5) 0.095(7) -0.003(5) 0.001(5) 0.017(4)
C37 0.047(4) 0.089(7) 0.069(6) -0.021(5) -0.007(4) 0.026(4)
N5 0.053(4) 0.045(3) 0.071(4) 0.006(3) 0.020(3) 0.006(3)
C72 0.062(5) 0.050(4) 0.073(5) -0.002(4) -0.002(4) 0.025(4)
C42 0.054(5) 0.053(5) 0.071(5) -0.012(4) 0.007(4) 0.013(4)
C17 0.055(5) 0.061(5) 0.085(6) -0.004(5) 0.023(5) 0.009(4)
C89 0.047(4) 0.057(5) 0.082(6) 0.008(4) 0.012(4) 0.030(4)
C35 0.052(5) 0.057(5) 0.086(6) 0.009(5) -0.012(4) 0.014(4)
C94 0.068(5) 0.049(4) 0.076(5) -0.001(4) -0.008(4) 0.039(4)
C79 0.052(4) 0.039(4) 0.099(7) -0.008(4) -0.006(4) 0.016(3)
C50 0.043(4) 0.047(4) 0.071(5) 0.009(4) -0.001(4) 0.013(3)
C77 0.057(5) 0.061(5) 0.066(5) -0.005(4) -0.009(4) 0.033(4)
C4 0.044(4) 0.054(4) 0.071(5) -0.004(4) 0.006(4) 0.023(3)
C12 0.051(4) 0.053(4) 0.072(5) 0.008(4) 0.000(4) 0.027(4)
C11 0.067(5) 0.066(5) 0.058(5) -0.006(4) -0.012(4) 0.030(4)
C36 0.043(4) 0.065(5) 0.061(5) -0.018(4) 0.010(4) 0.007(4)
C85 0.051(4) 0.050(4) 0.099(7) 0.010(4) 0.007(4) 0.032(4)
C90 0.056(4) 0.064(5) 0.077(6) 0.008(4) 0.011(4) 0.039(4)
C78 0.055(4) 0.048(4) 0.096(7) 0.003(4) -0.013(4) 0.030(4)
C14 0.057(5) 0.050(4) 0.070(5) -0.008(4) 0.000(4) 0.004(4)
C46 0.055(4) 0.056(4) 0.072(5) 0.004(4) 0.010(4) 0.030(4)
C20 0.051(4) 0.051(4) 0.061(5) 0.000(4) 0.009(4) 0.011(4)
C23 0.061(5) 0.055(5) 0.069(5) -0.003(4) -0.010(4) 0.019(4)
C13 0.124(10) 0.090(8) 0.118(9) -0.024(7) -0.058(8) 0.078(8)
C38 0.039(4) 0.074(6) 0.083(6) -0.007(5) -0.001(4) 0.015(4)
C88 0.074(6) 0.084(6) 0.085(6) -0.005(5) -0.006(5) 0.056(5)
O6 0.290(16) 0.206(12) 0.248(14) -0.133(11) -0.167(13) 0.221(13)
C2 0.038(4) 0.048(4) 0.080(5) 0.002(4) 0.014(4) 0.017(3)
C57 0.098(7) 0.063(5) 0.045(4) 0.002(4) 0.002(4) 0.029(5)
C41 0.033(3) 0.059(4) 0.074(5) 0.007(4) 0.005(3) 0.020(3)
C31 0.071(6) 0.071(6) 0.078(6) 0.015(5) 0.005(5) 0.028(5)
C97 0.072(6) 0.075(6) 0.068(5) -0.007(4) -0.003(4) 0.044(5)
C51 0.035(4) 0.069(5) 0.114(8) 0.012(5) -0.009(4) 0.015(4)
C16 0.058(5) 0.059(5) 0.070(5) -0.004(4) 0.016(4) 0.016(4)
C62 0.129(10) 0.062(6) 0.062(6) -0.011(5) 0.003(6) 0.036(6)
C8 0.135(9) 0.097(7) 0.119(9) -0.040(6) -0.057(7) 0.090(7)
C10 0.120(9) 0.087(7) 0.103(8) -0.032(6) -0.042(7) 0.066(7)
O2 0.043(3) 0.057(3) 0.098(4) -0.022(3) 0.004(3) 0.020(3)
O1 0.058(3) 0.048(3) 0.084(4) -0.005(3) 0.021(3) 0.024(3)
N10 0.038(3) 0.055(3) 0.057(4) 0.012(3) -0.006(3) 0.021(3)
C68 0.046(4) 0.051(4) 0.067(5) 0.010(3) -0.008(3) 0.028(3)
C64 0.041(4) 0.062(5) 0.075(5) 0.013(4) -0.014(4) 0.020(4)
C6 0.038(4) 0.039(4) 0.070(5) -0.006(3) 0.001(3) 0.018(3)
C67 0.055(4) 0.055(4) 0.065(5) 0.004(4) -0.007(4) 0.028(4)
O43 0.072(4) 0.039(3) 0.077(4) -0.005(3) 0.006(3) 0.025(3)
O40 0.061(3) 0.066(3) 0.071(4) 0.015(3) -0.010(3) 0.033(3)
O37 0.063(3) 0.063(3) 0.074(4) 0.004(3) -0.020(3) 0.035(3)
O39 0.074(4) 0.056(3) 0.083(4) -0.001(3) -0.007(3) 0.040(3)
O44 0.062(3) 0.042(3) 0.080(4) 0.006(3) 0.002(3) 0.022(2)
O38 0.070(4) 0.081(4) 0.081(4) -0.003(3) -0.017(3) 0.041(3)
C69 0.055(4) 0.068(5) 0.054(4) 0.009(4) -0.007(4) 0.027(4)
C70 0.055(4) 0.065(5) 0.067(5) 0.022(4) 0.010(4) 0.036(4)
C84 0.062(5) 0.056(5) 0.086(6) 0.025(4) 0.030(4) 0.037(4)
C71 0.056(4) 0.044(4) 0.078(5) -0.001(4) -0.007(4) 0.023(4)
O35 0.062(3) 0.052(3) 0.083(4) -0.003(3) -0.001(3) 0.020(3)
O21 0.065(4) 0.082(4) 0.063(4) 0.004(3) 0.024(3) 0.011(3)
O36 0.079(4) 0.060(4) 0.111(5) -0.002(4) 0.037(4) 0.011(3)
O22 0.043(3) 0.157(8) 0.077(4) 0.010(5) 0.022(3) 0.013(4)
C61 0.054(4) 0.049(4) 0.063(5) 0.011(4) 0.007(4) 0.016(4)
C75 0.083(6) 0.048(4) 0.068(5) 0.000(4) -0.005(4) 0.029(4)
C74 0.068(5) 0.057(5) 0.081(6) 0.025(5) 0.010(5) 0.020(4)
C76 0.057(5) 0.049(4) 0.078(6) 0.003(4) -0.009(4) 0.022(4)
C65 0.060(5) 0.065(5) 0.082(6) -0.009(4) -0.024(4) 0.033(4)
C45 0.051(5) 0.082(6) 0.119(8) 0.023(6) -0.001(5) 0.033(5)
C66 0.071(6) 0.069(5) 0.074(6) 0.001(4) -0.008(4) 0.038(5)
C91 0.067(6) 0.076(6) 0.043(4) -0.003(4) 0.010(4) 0.013(5)
C80 0.054(5) 0.039(4) 0.123(8) -0.010(5) 0.003(5) 0.019(4)
C63 0.049(5) 0.058(5) 0.100(7) -0.001(5) 0.020(5) 0.011(4)
O17 0.072(4) 0.060(4) 0.121(6) 0.020(4) 0.038(4) 0.019(3)
O18 0.097(6) 0.091(6) 0.217(11) 0.091(7) 0.069(7) 0.042(5)
C60 0.076(6) 0.062(5) 0.057(5) -0.003(4) 0.011(4) 0.030(4)
C29 0.077(6) 0.044(4) 0.091(7) 0.016(4) 0.038(5) 0.019(4)
O34 0.230(12) 0.084(6) 0.070(5) -0.015(4) 0.038(6) 0.034(7)
C73 0.063(5) 0.037(4) 0.092(7) 0.010(4) -0.005(5) 0.015(4)
C87 0.106(8) 0.085(7) 0.095(8) 0.016(6) 0.002(6) 0.068(7)
C34 0.073(7) 0.071(6) 0.107(8) 0.023(6) 0.045(6) 0.023(5)
C81 0.067(6) 0.052(5) 0.138(10) -0.006(6) 0.012(6) 0.024(4)
C59 0.117(10) 0.065(6) 0.117(10) 0.009(6) 0.034(8) 0.021(6)
C30 0.095(8) 0.068(6) 0.099(8) 0.040(6) 0.049(7) 0.029(6)
C58 0.155(12) 0.047(5) 0.077(7) -0.006(5) 0.041(7) 0.010(6)
C44 0.059(6) 0.089(7) 0.136(10) 0.049(7) 0.005(6) 0.030(5)
C9 0.162(12) 0.124(10) 0.149(11) -0.031(8) -0.057(9) 0.105(9)

loop_
_atom_type_symbol
_atom_type_description
_atom_type_scat_dispersion_real
_atom_type_scat_dispersion_imag
_atom_type_scat_source
C C 0.0181 0.0091 'International Tables Vol C Tables 4.2.6.8 and 6.1.1.4'
H H 0.0000 0.0000 'International Tables Vol C Tables 4.2.6.8 and 6.1.1.4'
In In 0.0822 5.0449 'International Tables Vol C Tables 4.2.6.8 and 6.1.1.4'
N N 0.0311 0.0180 'International Tables Vol C Tables 4.2.6.8 and 6.1.1.4'
O O 0.0492 0.0322 'International Tables Vol C Tables 4.2.6.8 and 6.1.1.4'

loop_
_geom_angle_atom_site_label_1
_geom_angle_atom_site_label_2
_geom_angle_atom_site_label_3
_geom_angle
_geom_angle_site_symmetry_3
O41 In4 O12 170.1(2) .
O41 In4 O29 93.3(2) .
O12 In4 O29 91.1(2) .
O41 In4 O25 93.7(3) .
O12 In4 O25 96.1(3) .
O29 In4 O25 71.2(2) .
O41 In4 N7 90.0(2) .
O12 In4 N7 91.9(2) .
O29 In4 N7 142.3(2) .
O25 In4 N7 71.2(2) .
O41 In4 N8 84.1(2) .
O12 In4 N8 89.0(2) .
O29 In4 N8 71.3(2) .
O25 In4 N8 142.2(2) .
N7 In4 N8 146.3(2) .
O41 In4 O11 114.7(2) .
O12 In4 O11 56.49(19) .
O29 In4 O11 134.10(19) .
O25 In4 O11 136.5(2) .
N7 In4 O11 76.36(18) .
N8 In4 O11 76.17(18) .
O41 In4 C21 142.2(3) .
O12 In4 C21 28.8(2) .
O29 In4 C21 114.1(2) .
O25 In4 C21 118.8(3) .
N7 In4 C21 83.6(2) .
N8 In4 C21 81.1(2) .
O11 In4 C21 27.7(2) .
O24 In3 O13 87.4(2) .
O24 In3 O28 176.7(2) .
O13 In3 O28 90.4(2) .
O24 In3 O46 94.1(2) .
O13 In3 O46 74.1(2) .
O28 In3 O46 82.9(2) .
O24 In3 N4 91.7(2) .
O13 In3 N4 72.3(2) .
O28 In3 N4 90.0(2) .
O46 In3 N4 145.5(2) .
O24 In3 O45 91.7(2) .
O13 In3 O45 131.1(2) .
O28 In3 O45 87.9(2) .
O46 In3 O45 57.2(2) .
N4 In3 O45 156.5(2) .
O24 In3 O27 127.6(2) .
O13 In3 O27 135.3(2) .
O28 In3 O27 55.6(2) .
O46 In3 O27 121.9(2) .
N4 In3 O27 79.1(2) .
O45 In3 O27 80.42(19) .
O24 In3 O23 55.2(2) .
O13 In3 O23 133.3(2) .
O28 In3 O23 127.9(2) .
O46 In3 O23 129.0(2) .
N4 In3 O23 81.1(2) .
O45 In3 O23 81.8(2) .
O27 In3 O23 72.38(19) .
O24 In3 C41 94.3(2) .
O13 In3 C41 103.0(2) .
O28 In3 C41 83.8(2) .
O46 In3 C41 28.9(2) .
N4 In3 C41 172.2(2) .
O45 In3 C41 28.4(2) .
O27 In3 C41 101.0(2) .
O23 In3 C41 106.4(2) .
O24 In3 C42 27.0(2) .
O13 In3 C42 111.1(3) .
O28 In3 C42 156.0(3) .
O46 In3 C42 112.3(3) .
N4 In3 C42 86.9(2) .
O45 In3 C42 85.6(2) .
O27 In3 C42 100.6(3) .
O23 In3 C42 28.2(2) .
C41 In3 C42 100.8(3) .
O24 In3 C49 154.8(3) .
O13 In3 C49 114.7(3) .
O28 In3 C49 28.3(3) .
O46 In3 C49 103.2(3) .
N4 In3 C49 84.3(2) .
O45 In3 C49 82.8(2) .
O27 In3 C49 27.3(2) .
O23 In3 C49 99.6(3) .
C41 In3 C49 92.3(2) .
C42 In3 C49 127.8(3) .
O32 In5 O20 176.8(2) .
O32 In5 O37 88.0(2) .
O20 In5 O37 94.5(2) .
O32 In5 O5 89.0(2) .
O20 In5 O5 89.9(3) .
O37 In5 O5 69.7(2) .
O32 In5 N10 89.9(2) .
O20 In5 N10 92.8(2) .
O37 In5 N10 71.0(2) .
O5 In5 N10 140.7(2) .
O32 In5 N2 89.5(2) .
O20 In5 N2 87.2(2) .
O37 In5 N2 140.7(2) .
O5 In5 N2 71.1(2) .
N10 In5 N2 148.2(2) .
O32 In5 O19 123.85(19) .
O20 In5 O19 55.3(2) .
O37 In5 O19 134.7(2) .
O5 In5 O19 133.5(2) .
N10 In5 O19 77.2(2) .
N2 In5 O19 76.7(2) .
O32 In5 O31 54.50(18) .
O20 In5 O31 124.6(2) .
O37 In5 O31 130.3(2) .
O5 In5 O31 131.2(2) .
N10 In5 O31 77.1(2) .
N2 In5 O31 76.8(2) .
O19 In5 O31 69.36(18) .
O32 In5 C35 151.1(2) .
O20 In5 C35 27.9(2) .
O37 In5 C35 116.8(3) .
O5 In5 C35 112.6(3) .
N10 In5 C35 85.0(3) .
N2 In5 C35 80.3(3) .
O19 In5 C35 27.5(2) .
O31 In5 C35 96.7(2) .
O32 In5 C56 27.2(2) .
O20 In5 C56 151.7(3) .
O37 In5 C56 110.2(2) .
O5 In5 C56 111.0(3) .
N10 In5 C56 82.8(2) .
N2 In5 C56 82.3(3) .
O19 In5 C56 96.6(2) .
O31 In5 C56 27.3(2) .
C35 In5 C56 124.0(3) .
O8 In1 O9 86.8(3) .
O8 In1 O1 89.8(2) .
O9 In1 O1 71.03(19) .
O8 In1 O16 175.8(2) .
O9 In1 O16 91.2(2) .
O1 In1 O16 86.0(2) .
O8 In1 N1 91.5(2) .
O9 In1 N1 141.6(2) .
O1 In1 N1 70.6(2) .
O16 In1 N1 87.8(2) .
O8 In1 O15 126.9(2) .
O9 In1 O15 132.1(2) .
O1 In1 O15 131.8(2) .
O16 In1 O15 57.03(19) .
N1 In1 O15 77.6(2) .
O8 In1 N3 87.5(2) .
O9 In1 N3 70.5(2) .
O1 In1 N3 141.5(2) .
O16 In1 N3 95.3(2) .
N1 In1 N3 147.8(2) .
O15 In1 N3 77.5(2) .
O8 In1 O7 54.8(2) .
O9 In1 O7 129.6(2) .
O1 In1 O7 131.1(2) .
O16 In1 O7 128.97(19) .
N1 In1 O7 77.26(19) .
O15 In1 O7 72.08(19) .
N3 In1 O7 75.9(2) .
O8 In1 C28 155.5(2) .
O9 In1 C28 113.3(2) .
O1 In1 C28 109.5(2) .
O16 In1 C28 28.4(2) .
N1 In1 C28 81.4(2) .
O15 In1 C28 28.7(2) .
N3 In1 C28 86.3(2) .
O7 In1 C28 100.7(2) .
O8 In1 C14 27.6(3) .
O9 In1 C14 108.8(3) .
O1 In1 C14 112.3(3) .
O16 In1 C14 156.2(3) .
N1 In1 C14 84.3(2) .
O15 In1 C14 99.2(3) .
N3 In1 C14 79.9(2) .
O7 In1 C14 27.2(2) .
C28 In1 C14 127.9(3) .
O3 In2 O21 96.0(2) .
O3 In2 O17 87.3(3) .
O21 In2 O17 73.0(3) .
O3 In2 O35 130.4(2) .
O21 In2 O35 120.3(3) .
O17 In2 O35 132.8(3) .
O3 In2 O36 170.1(3) .
O21 In2 O36 83.3(3) .
O17 In2 O36 83.1(3) .
O35 In2 O36 56.9(2) .
O3 In2 N5 89.8(3) .
O21 In2 N5 143.8(3) .
O17 In2 N5 71.6(3) .
O35 In2 N5 80.1(2) .
O36 In2 N5 85.2(3) .
O3 In2 N6 84.3(3) .
O21 In2 N6 71.5(3) .
O17 In2 N6 142.4(3) .
O35 In2 N6 77.5(2) .
O36 In2 N6 104.6(3) .
N5 In2 N6 144.7(2) .
O3 In2 C63 158.0(3) .
O21 In2 C63 102.9(3) .
O17 In2 C63 108.9(3) .
O35 In2 C63 28.1(2) .
O36 In2 C63 28.9(3) .
N5 In2 C63 81.7(3) .
N6 In2 C63 91.0(3) .
O39 In6 O33 88.4(3) .
O39 In6 O48 176.5(2) .
O33 In6 O48 88.6(3) .
O39 In6 O43 90.4(2) .
O33 In6 O43 136.4(2) .
O48 In6 O43 93.0(2) .
O39 In6 O44 91.5(2) .
O33 In6 O44 78.6(2) .
O48 In6 O44 89.6(2) .
O43 In6 O44 57.9(2) .
O39 In6 N9 87.3(2) .
O33 In6 N9 72.0(2) .
O48 In6 N9 90.1(2) .
O43 In6 N9 151.5(2) .
O44 In6 N9 150.6(2) .
O39 In6 O47 124.3(2) .
O33 In6 O47 134.1(2) .
O48 In6 O47 57.2(2) .
O43 In6 O47 80.0(2) .
O44 In6 O47 125.5(2) .
N9 In6 O47 77.9(2) .
O39 In6 C84 92.9(2) .
O33 In6 C84 107.2(3) .
O48 In6 C84 89.7(2) .
O43 In6 C84 29.3(2) .
O44 In6 C84 28.7(2) .
N9 In6 C84 179.2(3) .
O47 In6 C84 102.7(3) .
O39 In6 C98 153.2(3) .
O33 In6 C98 112.1(3) .
O48 In6 C98 28.3(2) .
O43 In6 C98 86.3(2) .
O44 In6 C98 109.0(2) .
N9 In6 C98 83.1(2) .
O47 In6 C98 29.0(2) .
C84 In6 C98 97.1(3) .
C56 O32 In5 101.1(5) .
C55 O29 In4 122.9(5) .
C77 O41 In4 117.5(5) .
C28 O15 In1 89.3(4) .
C56 O31 In5 82.6(5) .
C21 O12 In4 97.5(5) .
C42 O24 In3 98.3(5) .
C28 O16 In1 94.2(5) .
C35 O20 In5 98.6(5) .
C98 O47 In6 88.1(5) .
C1 N1 C5 117.9(6) .
C1 N1 In1 114.7(5) .
C5 N1 In1 127.5(5) .
C42 O23 In3 83.4(5) .
C22 N4 C26 117.6(7) .
C22 N4 In3 116.3(5) .
C26 N4 In3 126.0(5) .
C41 O45 In3 88.7(5) .
C43 N7 C47 118.8(7) .
C43 N7 In4 114.8(5) .
C47 N7 In4 126.3(5) .
C20 O9 In1 123.3(5) .
C13 O5 In5 121.7(6) .
C41 O46 In3 91.4(5) .
C7 O3 In2 103.0(5) .
C49 O28 In3 96.6(6) .
C35 O19 In5 83.8(5) .
C27 O13 In3 119.5(5) .
C49 O27 In3 87.1(5) .
C14 O7 In1 83.8(5) .
C14 O8 In1 99.7(6) .
C21 O11 In4 85.5(4) .
C48 O25 In4 122.0(6) .
O4 C7 O3 122.9(8) .
O4 C7 C4 121.2(7) .
O3 C7 C4 115.8(7) .
C36 N6 C40 119.0(8) .
C36 N6 In2 112.8(6) .
C40 N6 In2 128.1(5) .
C98 O48 In6 94.4(5) .
C54 N8 C50 118.6(7) .
C54 N8 In4 127.9(5) .
C50 N8 In4 113.3(5) .
O11 C21 O12 120.4(7) .
O11 C21 C18 122.3(7) .
O12 C21 C18 117.2(8) .
O11 C21 In4 66.7(4) .
O12 C21 In4 53.7(4) .
C18 C21 In4 170.5(6) .
C26 C25 C24 120.7(8) .
C26 C25 C28 119.5(7) .
C24 C25 C28 119.8(8) .
N4 C26 C25 121.8(7) .
N4 C26 H26 119.1 .
C25 C26 H26 119.1 .
N5 C33 C32 123.5(8) .
N5 C33 H33 118.3 .
C32 C33 H33 118.3 .
N3 C19 C18 121.6(7) .
N3 C19 H19 119.2 .
C18 C19 H19 119.2 .
O31 C56 O32 121.8(8) .
O31 C56 C53 120.0(8) .
O32 C56 C53 118.2(8) .
O31 C56 In5 70.1(4) .
O32 C56 In5 51.7(4) .
C53 C56 In5 169.9(6) .
N1 C1 C2 122.2(7) .
N1 C1 C6 115.8(6) .
C2 C1 C6 122.0(7) .
N7 C47 C46 121.5(7) .
N7 C47 H47 119.3 .
C46 C47 H47 119.3 .
O16 C28 O15 119.5(7) .
O16 C28 C25 121.0(7) .
O15 C28 C25 119.4(7) .
O16 C28 In1 57.5(4) .
O15 C28 In1 62.0(4) .
C25 C28 In1 176.3(6) .
C57 N9 C61 121.3(7) .
C57 N9 In6 114.6(6) .
C61 N9 In6 123.3(5) .
O30 C55 O29 125.9(8) .
O30 C55 C50 118.5(8) .
O29 C55 C50 115.5(7) .
N1 C5 C4 123.2(7) .
N1 C5 H5 118.4 .
C4 C5 H5 118.4 .
C53 C52 C51 117.1(8) .
C53 C52 H52 121.5 .
C51 C52 H52 121.5 .
N4 C22 C23 124.4(8) .
N4 C22 C27 114.1(8) .
C23 C22 C27 121.5(8) .
C17 C18 C19 118.6(8) .
C17 C18 C21 121.7(7) .
C19 C18 C21 119.7(7) .
N8 C54 C53 121.5(7) .
N8 C54 H54 119.2 .
C53 C54 H54 119.2 .
C62 O33 In6 121.3(6) .
C19 N3 C15 119.0(6) .
C19 N3 In1 127.2(5) .
C15 N3 In1 113.8(5) .
N6 C40 C39 122.9(7) .
N6 C40 H40 118.6 .
C39 C40 H40 118.6 .
C93 C92 C97 120.9(8) .
C93 C92 H92 119.5 .
C97 C92 H92 119.5 .
C96 C95 C94 118.9(8) .
C96 C95 H95 120.6 .
C94 C95 H95 120.6 .
C12 N2 C8 119.3(8) .
C12 N2 In5 127.0(6) .
C8 N2 In5 113.8(6) .
C92 C93 C94 121.5(8) .
C92 C93 C98 118.9(8) .
C94 C93 C98 119.6(7) .
N3 C15 C16 123.7(7) .
N3 C15 C20 116.0(7) .
C16 C15 C20 120.1(7) .
C52 C53 C54 120.6(7) .
C52 C53 C56 120.0(8) .
C54 C53 C56 119.4(7) .
C38 C39 C40 117.5(8) .
C38 C39 C42 119.9(9) .
C40 C39 C42 122.5(7) .
C78 C83 C82 118.4(9) .
C78 C83 C85 118.6(8) 2_675
C82 C83 C85 122.9(7) 2_675
C81 C82 C83 120.9(8) .
C81 C82 H82 119.6 .
C83 C82 H82 119.6 .
O48 C98 O47 120.2(7) .
O48 C98 C93 121.7(7) .
O47 C98 C93 118.1(8) .
O48 C98 In6 57.4(4) .
O47 C98 In6 62.9(4) .
C93 C98 In6 178.9(6) .
O26 C48 O25 125.5(9) .
O26 C48 C43 119.7(9) .
O25 C48 C43 114.8(8) .
C97 C96 C95 122.2(8) .
C97 C96 H96 118.9 .
C95 C96 H96 118.9 .
C33 C32 C31 120.1(8) .
C33 C32 C35 121.0(7) .
C31 C32 C35 118.7(9) .
O27 C49 O28 120.6(8) .
O27 C49 C46 121.5(8) .
O28 C49 C46 117.5(9) .
O27 C49 In3 65.6(5) .
O28 C49 In3 55.1(4) .
C46 C49 In3 169.9(6) .
N7 C43 C44 124.3(8) .
N7 C43 C48 116.6(8) .
C44 C43 C48 119.0(8) .
C2 C3 C4 120.6(7) .
C2 C3 H3 119.7 .
C4 C3 H3 119.7 .
O13 C27 O14 124.7(8) .
O13 C27 C22 117.7(8) .
O14 C27 C22 117.6(8) .
C87 C86 C85 122.7(9) .
C87 C86 H86 118.6 .
C85 C86 H86 118.6 .
C25 C24 C23 118.9(9) .
C25 C24 H24 120.5 .
C23 C24 H24 120.5 .
C38 C37 C36 117.7(8) .
C38 C37 H37 121.2 .
C36 C37 H37 121.2 .
C33 N5 C29 117.1(8) .
C33 N5 In2 128.4(6) .
C29 N5 In2 114.4(6) .
C73 C72 C71 119.1(8) .
C73 C72 C77 122.9(8) .
C71 C72 C77 117.8(8) .
O24 C42 O23 123.0(8) .
O24 C42 C39 119.0(8) .
O23 C42 C39 117.9(9) .
O24 C42 In3 54.7(5) .
O23 C42 In3 68.4(5) .
C39 C42 In3 173.6(7) .
C18 C17 C16 121.1(8) .
C18 C17 H17 119.5 .
C16 C17 H17 119.5 .
C90 C89 C88 123.6(8) .
C90 C89 C41 118.7(8) .
C88 C89 C41 117.7(8) .
O19 C35 O20 122.2(8) .
O19 C35 C32 119.6(8) .
O20 C35 C32 118.2(8) .
O19 C35 In5 68.7(5) .
O20 C35 In5 53.5(4) .
C32 C35 In5 171.7(7) .
C93 C94 C95 118.6(7) .
C93 C94 H94 120.7 .
C95 C94 H94 120.7 .
C78 C79 C80 120.0(8) .
C78 C79 C84 119.9(8) .
C80 C79 C84 120.0(9) .
N8 C50 C51 122.6(7) .
N8 C50 C55 116.1(7) .
C51 C50 C55 121.2(7) .
O42 C77 O41 122.8(8) .
O42 C77 C72 120.8(8) .
O41 C77 C72 116.3(7) .
C3 C4 C5 117.1(7) .
C3 C4 C7 121.6(7) .
C5 C4 C7 121.3(7) .
N2 C12 C11 120.5(8) .
N2 C12 H12 119.7 .
C11 C12 H12 119.7 .
C12 C11 C10 122.4(8) .
C12 C11 C14 119.3(8) .
C10 C11 C14 118.3(8) .
N6 C36 C37 122.7(8) .
N6 C36 C91 117.1(9) .
C37 C36 C91 120.2(8) .
C86 C85 C90 115.4(9) .
C86 C85 C83 120.8(8) 3_465
C90 C85 C83 123.9(7) 3_465
C89 C90 C85 120.6(8) .
C89 C90 H90 119.7 .
C85 C90 H90 119.7 .
C79 C78 C83 120.4(8) .
C79 C78 H78 119.8 .
C83 C78 H78 119.8 .
O7 C14 O8 121.6(9) .
O7 C14 C11 120.0(8) .
O8 C14 C11 118.4(9) .
O7 C14 In1 69.0(5) .
O8 C14 In1 52.6(5) .
C11 C14 In1 171.0(7) .
C45 C46 C47 118.1(8) .
C45 C46 C49 122.1(8) .
C47 C46 C49 119.8(8) .
O10 C20 O9 125.0(8) .
O10 C20 C15 120.0(7) .
O9 C20 C15 114.8(7) .
C24 C23 C22 116.5(8) .
C24 C23 H23 121.7 .
C22 C23 H23 121.7 .
O6 C13 O5 124.8(10) .
O6 C13 C8 117.1(11) .
O5 C13 C8 117.9(9) .
C39 C38 C37 120.2(9) .
C39 C38 H38 119.9 .
C37 C38 H38 119.9 .
C89 C88 C87 117.2(9) .
C89 C88 H88 121.4 .
C87 C88 H88 121.4 .
C1 C2 C3 118.8(7) .
C1 C2 H2 120.6 .
C3 C2 H2 120.6 .
N9 C57 C58 122.9(9) .
N9 C57 C62 117.2(8) .
C58 C57 C62 119.8(8) .
O45 C41 O46 122.5(8) .
O45 C41 C89 121.5(8) .
O46 C41 C89 116.0(7) .
O45 C41 In3 62.9(5) .
O46 C41 In3 59.7(4) .
C89 C41 In3 175.1(6) .
C32 C31 C30 116.8(10) .
C32 C31 H31 121.6 .
C30 C31 H31 121.6 .
C96 C97 C92 117.8(8) .
C96 C97 C76 120.0(8) 3_465
C92 C97 C76 122.2(8) 3_465
C50 C51 C52 119.4(7) .
C50 C51 H51 120.3 .
C52 C51 H51 120.3 .
C15 C16 C17 115.8(8) .
C15 C16 H16 122.1 .
C17 C16 H16 122.1 .
O34 C62 O33 126.0(10) .
O34 C62 C57 119.7(10) .
O33 C62 C57 114.3(9) .
C9 C8 N2 121.0(10) .
C9 C8 C13 123.9(10) .
N2 C8 C13 115.1(10) .
C11 C10 C9 115.8(10) .
C11 C10 H10 122.1 .
C9 C10 H10 122.1 .
C6 O1 In1 122.3(5) .
C64 N10 C68 118.6(7) .
C64 N10 In5 115.5(5) .
C68 N10 In5 125.8(5) .
N10 C68 C67 120.5(7) .
N10 C68 H68 119.8 .
C67 C68 H68 119.8 .
N10 C64 C65 123.0(7) .
N10 C64 C69 115.0(8) .
C65 C64 C69 122.0(7) .
O2 C6 O1 126.3(7) .
O2 C6 C1 117.5(7) .
O1 C6 C1 116.2(6) .
C66 C67 C68 119.1(7) .
C66 C67 C70 122.1(8) .
C68 C67 C70 118.8(7) .
C84 O43 In6 91.0(5) .
C69 O37 In5 122.5(5) .
C70 O39 In6 107.6(5) .
C84 O44 In6 88.9(5) .
O38 C69 O37 125.5(8) .
O38 C69 C64 118.7(8) .
O37 C69 C64 115.8(7) .
O40 C70 O39 123.0(7) .
O40 C70 C67 122.5(8) .
O39 C70 C67 114.4(8) .
O44 C84 O43 121.8(7) .
O44 C84 C79 120.0(8) .
O43 C84 C79 118.2(8) .
O44 C84 In6 62.4(4) .
O43 C84 In6 59.7(4) .
C79 C84 In6 175.9(7) .
C76 C71 C72 120.1(8) .
C76 C71 H71 119.9 .
C72 C71 H71 119.9 .
C63 O35 In2 91.8(5) .
C91 O21 In2 122.1(5) .
C63 O36 In2 90.7(6) .
N9 C61 C60 120.3(8) .
N9 C61 H61 119.8 .
C60 C61 H61 119.8 .
C76 C75 C74 121.3(9) .
C76 C75 H75 119.3 .
C74 C75 H75 119.3 .
C75 C74 C73 119.2(8) .
C75 C74 H74 120.4 .
C73 C74 H74 120.4 .
C75 C76 C71 118.9(8) .
C75 C76 C97 122.2(8) 2_675
C71 C76 C97 118.8(8) 2_675
C66 C65 C64 118.3(8) .
C66 C65 H65 120.8 .
C64 C65 H65 120.8 .
C46 C45 C44 120.0(9) .
C46 C45 H45 120.0 .
C44 C45 H45 120.0 .
C65 C66 C67 120.4(9) .
C65 C66 H66 119.8 .
C67 C66 H66 119.8 .
O22 C91 O21 123.3(9) .
O22 C91 C36 120.4(10) .
O21 C91 C36 116.3(8) .
C81 C80 C79 116.7(10) .
C81 C80 H80 121.7 .
C79 C80 H80 121.7 .
O35 C63 O36 120.6(9) .
O35 C63 C60 120.1(8) .
O36 C63 C60 119.4(9) .
O35 C63 In2 60.1(5) .
O36 C63 In2 60.4(5) .
C60 C63 In2 179.8(8) .
C34 O17 In2 120.8(6) .
C59 C60 C61 117.4(9) .
C59 C60 C63 125.1(9) .
C61 C60 C63 117.4(8) .
N5 C29 C30 123.2(8) .
N5 C29 C34 116.5(10) .
C30 C29 C34 120.3(9) .
C72 C73 C74 121.3(8) .
C72 C73 H73 119.4 .
C74 C73 H73 119.4 .
C86 C87 C88 120.4(9) .
C86 C87 H87 119.8 .
C88 C87 H87 119.8 .
O18 C34 O17 123.4(10) .
O18 C34 C29 119.9(12) .
O17 C34 C29 116.4(9) .
C82 C81 C80 123.6(10) .
C82 C81 H81 118.2 .
C80 C81 H81 118.2 .
C58 C59 C60 121.3(10) .
C58 C59 H59 119.3 .
C60 C59 H59 119.3 .
C29 C30 C31 119.2(9) .
C29 C30 H30 120.4 .
C31 C30 H30 120.4 .
C59 C58 C57 116.2(10) .
C59 C58 H58 121.9 .
C57 C58 H58 121.9 .
C43 C44 C45 117.2(9) .
C43 C44 H44 121.4 .
C45 C44 H44 121.4 .
C8 C9 C10 120.9(12) .
C8 C9 H9 119.6 .
C10 C9 H9 119.6 .

loop_
_geom_bond_atom_site_label_1
_geom_bond_atom_site_label_2
_geom_bond_distance
_geom_bond_site_symmetry_2
In4 O41 2.095(6) .
In4 O12 2.171(6) .
In4 O29 2.175(5) .
In4 O25 2.211(5) .
In4 N7 2.357(6) .
In4 N8 2.360(6) .
In4 O11 2.461(5) .
In4 C21 2.670(8) .
In3 O24 2.208(6) .
In3 O13 2.216(6) .
In3 O28 2.232(7) .
In3 O46 2.244(5) .
In3 N4 2.276(7) .
In3 O45 2.312(6) .
In3 O27 2.464(6) .
In3 O23 2.507(6) .
In3 C41 2.597(9) .
In3 C42 2.678(9) .
In3 C49 2.703(9) .
In5 O32 2.167(6) .
In5 O20 2.184(6) .
In5 O37 2.191(6) .
In5 O5 2.205(6) .
In5 N10 2.343(7) .
In5 N2 2.343(8) .
In5 O19 2.517(6) .
In5 O31 2.569(6) .
In5 C35 2.685(9) .
In5 C56 2.709(8) .
In1 O8 2.175(7) .
In1 O9 2.188(5) .
In1 O1 2.215(5) .
In1 O16 2.233(6) .
In1 N1 2.333(6) .
In1 O15 2.334(5) .
In1 N3 2.399(6) .
In1 O7 2.533(6) .
In1 C28 2.642(8) .
In1 C14 2.697(10) .
In2 O3 2.148(6) .
In2 O21 2.171(7) .
In2 O17 2.223(7) .
In2 O35 2.292(6) .
In2 O36 2.298(7) .
In2 N5 2.341(8) .
In2 N6 2.383(7) .
In2 C63 2.641(10) .
In6 O39 2.164(6) .
In6 O33 2.199(6) .
In6 O48 2.207(6) .
In6 O43 2.233(6) .
In6 O44 2.293(5) .
In6 N9 2.294(7) .
In6 O47 2.327(6) .
In6 C84 2.587(8) .
In6 C98 2.613(8) .
O32 C56 1.263(10) .
O29 C55 1.263(10) .
O41 C77 1.304(10) .
O15 C28 1.268(9) .
O31 C56 1.251(10) .
O12 C21 1.297(9) .
O24 C42 1.229(11) .
O16 C28 1.258(9) .
O20 C35 1.270(11) .
O47 C98 1.267(9) .
N1 C1 1.345(9) .
N1 C5 1.357(9) .
O23 C42 1.273(10) .
N4 C22 1.328(10) .
N4 C26 1.356(10) .
O45 C41 1.234(10) .
N7 C43 1.300(10) .
N7 C47 1.351(9) .
O9 C20 1.285(9) .
O5 C13 1.245(13) .
O46 C41 1.255(10) .
O3 C7 1.297(10) .
O28 C49 1.290(11) .
O19 C35 1.246(10) .
O13 C27 1.244(10) .
O27 C49 1.241(11) .
O7 C14 1.240(12) .
O8 C14 1.269(10) .
O11 C21 1.246(10) .
O25 C48 1.268(11) .
O4 C7 1.232(10) .
C7 C4 1.471(11) .
N6 C36 1.334(10) .
N6 C40 1.348(10) .
O48 C98 1.241(10) .
O10 C20 1.212(10) .
N8 C54 1.328(9) .
N8 C50 1.341(10) .
C21 C18 1.480(11) .
O30 C55 1.232(10) .
C25 C26 1.373(11) .
C25 C24 1.375(13) .
C25 C28 1.494(11) .
C26 H26 0.9500 .
C33 N5 1.340(10) .
C33 C32 1.369(12) .
C33 H33 0.9500 .
C19 N3 1.330(10) .
C19 C18 1.401(10) .
C19 H19 0.9500 .
C56 C53 1.524(10) .
O42 C77 1.247(10) .
C1 C2 1.374(10) .
C1 C6 1.492(10) .
C47 C46 1.405(11) .
C47 H47 0.9500 .
O26 C48 1.198(12) .
N9 C57 1.317(11) .
N9 C61 1.333(10) .
C55 C50 1.510(11) .
C5 C4 1.382(11) .
C5 H5 0.9500 .
C52 C53 1.362(11) .
C52 C51 1.407(13) .
C52 H52 0.9500 .
O14 C27 1.246(11) .
C22 C23 1.410(12) .
C22 C27 1.526(12) .
C18 C17 1.345(12) .
C54 C53 1.401(11) .
C54 H54 0.9500 .
O33 C62 1.275(12) .
N3 C15 1.340(10) .
C40 C39 1.403(12) .
C40 H40 0.9500 .
C92 C93 1.364(12) .
C92 C97 1.384(12) .
C92 H92 0.9500 .
C95 C96 1.390(11) .
C95 C94 1.394(12) .
C95 H95 0.9500 .
N2 C12 1.362(11) .
N2 C8 1.368(12) .
C93 C94 1.368(12) .
C93 C98 1.535(11) .
C15 C16 1.375(11) .
C15 C20 1.518(11) .
C39 C38 1.395(11) .
C39 C42 1.472(12) .
C83 C78 1.393(11) .
C83 C82 1.408(12) .
C83 C85 1.477(13) 2_675
C82 C81 1.319(14) .
C82 H82 0.9500 .
C48 C43 1.546(12) .
C96 C97 1.363(12) .
C96 H96 0.9500 .
C32 C31 1.400(12) .
C32 C35 1.504(12) .
C49 C46 1.457(12) .
C43 C44 1.380(13) .
C3 C2 1.378(11) .
C3 C4 1.380(11) .
C3 H3 0.9500 .
C86 C87 1.355(15) .
C86 C85 1.411(12) .
C86 H86 0.9500 .
C24 C23 1.401(14) .
C24 H24 0.9500 .
C37 C38 1.399(13) .
C37 C36 1.409(14) .
C37 H37 0.9500 .
N5 C29 1.349(11) .
C72 C73 1.360(12) .
C72 C71 1.422(11) .
C72 C77 1.482(12) .
C17 C16 1.417(12) .
C17 H17 0.9500 .
C89 C90 1.333(13) .
C89 C88 1.378(13) .
C89 C41 1.542(12) .
C94 H94 0.9500 .
C79 C78 1.388(13) .
C79 C80 1.434(12) .
C79 C84 1.505(11) .
C50 C51 1.373(12) .
C12 C11 1.363(12) .
C12 H12 0.9500 .
C11 C10 1.385(14) .
C11 C14 1.505(13) .
C36 C91 1.481(12) .
C85 C90 1.450(11) .
C85 C83 1.477(13) 3_465
C90 H90 0.9500 .
C78 H78 0.9500 .
C46 C45 1.371(13) .
C23 H23 0.9500 .
C13 O6 1.243(13) .
C13 C8 1.477(15) .
C38 H38 0.9500 .
C88 C87 1.421(14) .
C88 H88 0.9500 .
C2 H2 0.9500 .
C57 C58 1.401(13) .
C57 C62 1.515(13) .
C31 C30 1.401(14) .
C31 H31 0.9500 .
C97 C76 1.506(12) 3_465
C51 H51 0.9500 .
C16 H16 0.9500 .
C62 O34 1.206(12) .
C8 C9 1.366(18) .
C10 C9 1.416(17) .
C10 H10 0.9500 .
O2 C6 1.247(9) .
O1 C6 1.249(9) .
N10 C64 1.334(10) .
N10 C68 1.371(9) .
C68 C67 1.412(12) .
C68 H68 0.9500 .
C64 C65 1.397(13) .
C64 C69 1.515(12) .
C67 C66 1.370(12) .
C67 C70 1.486(11) .
O43 C84 1.267(11) .
O40 C70 1.241(10) .
O37 C69 1.282(11) .
O39 C70 1.291(10) .
O44 C84 1.241(10) .
O38 C69 1.230(10) .
C71 C76 1.391(12) .
C71 H71 0.9500 .
O35 C63 1.244(11) .
O21 C91 1.297(12) .
O36 C63 1.275(11) .
O22 C91 1.236(12) .
C61 C60 1.419(11) .
C61 H61 0.9500 .
C75 C76 1.384(12) .
C75 C74 1.384(12) .
C75 H75 0.9500 .
C74 C73 1.393(14) .
C74 H74 0.9500 .
C76 C97 1.506(12) 2_675
C65 C66 1.368(12) .
C65 H65 0.9500 .
C45 C44 1.397(14) .
C45 H45 0.9500 .
C66 H66 0.9500 .
C80 C81 1.385(14) .
C80 H80 0.9500 .
C63 C60 1.477(13) .
O17 C34 1.288(14) .
O18 C34 1.230(13) .
C60 C59 1.398(15) .
C29 C30 1.387(16) .
C29 C34 1.499(13) .
C73 H73 0.9500 .
C87 H87 0.9500 .
C81 H81 0.9500 .
C59 C58 1.387(16) .
C59 H59 0.9500 .
C30 H30 0.9500 .
C58 H58 0.9500 .
C44 H44 0.9500 .
C9 H9 0.9500 .

loop_
_platon_squeeze_void_nr
_platon_squeeze_void_average_x
_platon_squeeze_void_average_y
_platon_squeeze_void_average_z
_platon_squeeze_void_volume
_platon_squeeze_void_count_electrons
_platon_squeeze_void_content
1 -0.011 -0.008 0.000 52917 14565 ' '
2 0.000 0.500 0.500 111 50 ' '
3 0.167 0.333 0.833 110 49 ' '
4 0.167 0.833 0.833 110 50 ' '
5 0.333 0.167 0.167 110 49 ' '
6 0.500 1.000 0.500 111 49 ' '
7 0.500 0.500 0.500 111 50 ' '
8 0.667 0.833 0.833 110 49 ' '
9 0.833 0.667 0.167 110 49 ' '
10 0.833 0.167 0.167 110 50 ' '
